data_7130795
loop_
_publ_author_name
'Huffman, Zachary K.'
'Sperling, Joseph M.'
'Windorff, Cory J.'
'Long, Brian N.'
'Cordova, Lucas'
'Ramanantoanina, Harry'
'Celis-Barros, Cristian'
'Albrecht-Sch\"onzart, Thomas E.'

_publ_section_title
;
 Synthesis and characterization of a bimetallic americium(iii)
 pyrithionate coordination complex
;
_journal_name_full 'Chemical Communications'
_journal_paper_doi 10.1039/D2CC03352F
_journal_year 2022
_chemical_formula_moiety 'C15 H14 N3 O4 S3 Sm'
_chemical_formula_sum 'C15 H14 N3 O4 S3 Sm'
_chemical_formula_weight 546.82
_space_group_crystal_system monoclinic
_space_group_IT_number 14
_space_group_name_Hall '-P 2ybc'
_space_group_name_H-M_alt 'P 1 21/c 1'
_atom_sites_solution_hydrogens mixed
_atom_sites_solution_primary dual
_audit_creation_date 2021-10-12
_audit_creation_method
;
Olex2 1.3
(compiled 2020.11.12 svn.r5f609507 for OlexSys, GUI svn.r6408)
;
_audit_update_record
;
2022-06-14 deposited with the CCDC.	2022-09-15 downloaded from the CCDC.
;
_cell_angle_alpha 90
_cell_angle_beta 94.919(4)
_cell_angle_gamma 90
_cell_formula_units_Z 4
_cell_length_a 10.0701(15)
_cell_length_b 9.9650(14)
_cell_length_c 19.421(3)
_cell_measurement_reflns_used 9037
_cell_measurement_temperature 273.15
_cell_measurement_theta_max 28.94
_cell_measurement_theta_min 2.30
_cell_volume 1941.7(5)
_computing_cell_refinement 'SAINT V8.38A (Bruker, 2018)'
_computing_data_reduction 'SAINT V8.38A (Bruker, 2018)'
_computing_molecular_graphics 'Olex2 1.3 (Dolomanov et al., 2009)'
_computing_publication_material 'Olex2 1.3 (Dolomanov et al., 2009)'
_computing_structure_refinement 'SHELXL 2018/3 (Sheldrick, 2015)'
_computing_structure_solution 'SHELXT 2018/2 (Sheldrick, 2018)'
_diffrn_ambient_temperature 273.15
_diffrn_measured_fraction_theta_full 0.999
_diffrn_measured_fraction_theta_max 0.998
_diffrn_measurement_device_type 'Bruker APEX-II CCD'
_diffrn_measurement_method '\f and \w scans'
_diffrn_radiation_type MoK\a
_diffrn_radiation_wavelength 0.71073
_diffrn_reflns_av_R_equivalents 0.0582
_diffrn_reflns_av_unetI/netI 0.0216
_diffrn_reflns_Laue_measured_fraction_full 0.999
_diffrn_reflns_Laue_measured_fraction_max 0.998
_diffrn_reflns_limit_h_max 13
_diffrn_reflns_limit_h_min -13
_diffrn_reflns_limit_k_max 13
_diffrn_reflns_limit_k_min -13
_diffrn_reflns_limit_l_max 26
_diffrn_reflns_limit_l_min -26
_diffrn_reflns_number 88915
_diffrn_reflns_point_group_measured_fraction_full 0.999
_diffrn_reflns_point_group_measured_fraction_max 0.998
_diffrn_reflns_theta_full 25.242
_diffrn_reflns_theta_max 29.004
_diffrn_reflns_theta_min 2.299
_diffrn_source_current 1.0
_diffrn_source_power 0.05
_diffrn_source_voltage 50.0
_diffrn_standards_number 0
_exptl_absorpt_coefficient_mu 3.372
_exptl_absorpt_correction_T_max 0.7458
_exptl_absorpt_correction_T_min 0.6314
_exptl_absorpt_correction_type multi-scan
_exptl_absorpt_process_details
;
SADABS-2016/2 (Bruker,2016/2) was used for absorption correction.
wR2(int) was 0.1110 before and 0.0707 after correction.
The Ratio of minimum to maximum transmission is 0.8466.
The \l/2 correction factor is Not present.
;
_exptl_crystal_colour 'dull gray'
_exptl_crystal_colour_lustre dull
_exptl_crystal_colour_primary gray
_exptl_crystal_density_diffrn 1.871
_exptl_crystal_description irregular
_exptl_crystal_F_000 1068
_exptl_crystal_size_max 0.487
_exptl_crystal_size_mid 0.163
_exptl_crystal_size_min 0.148
_refine_diff_density_max 0.964
_refine_diff_density_min -0.516
_refine_diff_density_rms 0.119
_refine_ls_extinction_method none
_refine_ls_goodness_of_fit_ref 1.106
_refine_ls_hydrogen_treatment constr
_refine_ls_matrix_type full
_refine_ls_number_parameters 236
_refine_ls_number_reflns 5167
_refine_ls_number_restraints 0
_refine_ls_restrained_S_all 1.106
_refine_ls_R_factor_all 0.0389
_refine_ls_R_factor_gt 0.0296
_refine_ls_shift/su_max 0.001
_refine_ls_shift/su_mean 0.000
_refine_ls_structure_factor_coef Fsqd
_refine_ls_weighting_details 'w=1/[\s^2^(Fo^2^)+(0.0300P)^2^+3.5211P] where P=(Fo^2^+2Fc^2^)/3'
_refine_ls_weighting_scheme calc
_refine_ls_wR_factor_gt 0.0666
_refine_ls_wR_factor_ref 0.0719
_reflns_Friedel_coverage 0.000
_reflns_number_gt 4446
_reflns_number_total 5167
_reflns_threshold_expression 'I > 2\s(I)'
_cod_data_source_file d2cc03352f2.cif
_cod_data_source_block a_CCDC1
_cod_database_code 7130795
_shelx_shelxl_version_number 2018/3
_shelx_space_group_comment
;
The symmetry employed for this shelxl refinement is uniquely defined
by the following loop, which should always be used as a source of
symmetry information in preference to the above space-group names.
They are only intended as comments.
;
_shelx_estimated_absorpt_t_max 0.635
_shelx_estimated_absorpt_t_min 0.291
_olex2_refinement_description
;
1. Fixed Uiso
 At 1.2 times of:
  All C(H) groups
 At 1.5 times of:
  All O(H,H) groups
2.a Rotating group:
 O4(H4A,H4B)
2.b Aromatic/amide H refined with riding coordinates:
 C15(H15), C14(H14), C12(H12), C2(H2), C5(H5), C13(H13), C10(H10), C3(H3),
 C4(H4), C7(H7), C9(H9), C8(H8)
;
_olex2_submission_special_instructions 'No special instructions were received'

loop_
_space_group_symop_operation_xyz
'x, y, z'
'-x, y+1/2, -z+1/2'
'-x, -y, -z'
'x, -y-1/2, z-1/2'

loop_
_atom_site_label
_atom_site_type_symbol
_atom_site_fract_x
_atom_site_fract_y
_atom_site_fract_z
_atom_site_U_iso_or_equiv
_atom_site_adp_type
_atom_site_occupancy
_atom_site_site_symmetry_order
_atom_site_calc_flag
_atom_site_refinement_flags_posn
_atom_site_refinement_flags_adp
_atom_site_refinement_flags_occupancy
_atom_site_disorder_assembly
_atom_site_disorder_group
Sm1 Sm 0.65541(2) 0.58615(2) 0.44846(2) 0.02500(6) Uani 1 1 d . . . . .
S1 S 0.92336(9) 0.59445(9) 0.40172(5) 0.0378(2) Uani 1 1 d . . . . .
S3 S 0.41366(10) 0.60920(11) 0.35181(5) 0.0423(2) Uani 1 1 d . . . . .
S2 S 0.62529(13) 0.86646(11) 0.42245(7) 0.0583(3) Uani 1 1 d . . . . .
O3 O 0.4877(2) 0.4063(2) 0.45446(11) 0.0268(4) Uani 1 1 d . . . . .
O4 O 0.7701(3) 0.4249(3) 0.52502(14) 0.0418(6) Uani 1 1 d . . . . .
H4A H 0.725588 0.411954 0.559676 0.063 Uiso 1 1 d R U . . .
H4B H 0.843358 0.458364 0.542064 0.063 Uiso 1 1 d R U . . .
O2 O 0.7824(3) 0.7152(3) 0.52764(13) 0.0399(6) Uani 1 1 d . . . . .
N3 N 0.4440(2) 0.3536(3) 0.39209(13) 0.0292(6) Uani 1 1 d . . . . .
N1 N 0.7944(3) 0.4118(3) 0.32391(16) 0.0397(7) Uani 1 1 d . . . . .
O1 O 0.6888(3) 0.4522(4) 0.35421(16) 0.0621(10) Uani 1 1 d . . . . .
N2 N 0.8068(3) 0.8457(3) 0.5295(2) 0.0482(8) Uani 1 1 d . . . . .
C15 C 0.4458(4) 0.2190(4) 0.3863(2) 0.0433(9) Uani 1 1 d . . . . .
H15 H 0.474256 0.166253 0.424203 0.052 Uiso 1 1 calc R U . . .
C14 C 0.4055(5) 0.1601(5) 0.3242(3) 0.0617(14) Uani 1 1 d . . . . .
H14 H 0.406442 0.067233 0.319560 0.074 Uiso 1 1 calc R U . . .
C11 C 0.4061(3) 0.4387(4) 0.33960(17) 0.0364(8) Uani 1 1 d . . . . .
C1 C 0.9144(3) 0.4694(4) 0.34156(17) 0.0318(7) Uani 1 1 d . . . . .
C12 C 0.3635(4) 0.3764(6) 0.2763(2) 0.0526(11) Uani 1 1 d . . . . .
H12 H 0.334443 0.429388 0.238600 0.063 Uiso 1 1 calc R U . . .
C6 C 0.7402(5) 0.9292(4) 0.4837(3) 0.0605(13) Uani 1 1 d . . . . .
C2 C 1.0223(4) 0.4201(4) 0.3074(2) 0.0470(10) Uani 1 1 d . . . . .
H2 H 1.107255 0.454290 0.318945 0.056 Uiso 1 1 calc R U . . .
C5 C 0.7765(4) 0.3153(5) 0.2749(2) 0.0584(13) Uani 1 1 d . . . . .
H5 H 0.691838 0.280093 0.263853 0.070 Uiso 1 1 calc R U . . .
C13 C 0.3638(4) 0.2398(6) 0.2691(2) 0.0638(14) Uani 1 1 d . . . . .
H13 H 0.335620 0.201036 0.226805 0.077 Uiso 1 1 calc R U . . .
C10 C 0.8995(6) 0.8884(6) 0.5791(3) 0.0763(17) Uani 1 1 d . . . . .
H10 H 0.942075 0.827095 0.609637 0.092 Uiso 1 1 calc R U . . .
C3 C 1.0050(4) 0.3235(5) 0.2579(3) 0.0583(12) Uani 1 1 d . . . . .
H3 H 1.077108 0.293918 0.235171 0.070 Uiso 1 1 calc R U . . .
C4 C 0.8802(4) 0.2697(5) 0.2417(3) 0.0640(14) Uani 1 1 d . . . . .
H4 H 0.867530 0.202816 0.208348 0.077 Uiso 1 1 calc R U . . .
C7 C 0.7729(7) 1.0661(5) 0.4904(5) 0.112(3) Uani 1 1 d . . . . .
H7 H 0.730765 1.128411 0.460292 0.134 Uiso 1 1 calc R U . . .
C9 C 0.9302(8) 1.0198(8) 0.5843(5) 0.130(4) Uani 1 1 d . . . . .
H9 H 0.995393 1.049075 0.617816 0.156 Uiso 1 1 calc R U . . .
C8 C 0.8668(8) 1.1081(7) 0.5413(6) 0.145(5) Uani 1 1 d . . . . .
H8 H 0.886609 1.199010 0.545873 0.174 Uiso 1 1 calc R U . . .

loop_
_atom_site_aniso_label
_atom_site_aniso_U_11
_atom_site_aniso_U_22
_atom_site_aniso_U_33
_atom_site_aniso_U_23
_atom_site_aniso_U_13
_atom_site_aniso_U_12
Sm1 0.02259(8) 0.02953(9) 0.02287(8) -0.00130(6) 0.00192(5) -0.00428(6)
S1 0.0255(4) 0.0441(5) 0.0445(5) -0.0136(4) 0.0074(3) -0.0104(3)
S3 0.0360(5) 0.0554(6) 0.0342(4) 0.0127(4) -0.0043(4) 0.0007(4)
S2 0.0580(7) 0.0376(5) 0.0777(8) 0.0140(5) -0.0039(6) 0.0022(5)
O3 0.0264(10) 0.0341(11) 0.0193(10) -0.0040(8) -0.0001(8) -0.0065(9)
O4 0.0276(12) 0.0461(15) 0.0509(16) 0.0122(12) -0.0009(11) -0.0006(11)
O2 0.0430(14) 0.0408(14) 0.0351(13) -0.0078(10) -0.0006(11) -0.0149(11)
N3 0.0197(12) 0.0427(15) 0.0251(13) -0.0119(11) 0.0025(10) -0.0059(11)
N1 0.0229(13) 0.0575(19) 0.0391(16) -0.0183(14) 0.0055(12) -0.0061(13)
O1 0.0239(13) 0.104(2) 0.0605(19) -0.0495(18) 0.0161(12) -0.0190(14)
N2 0.0399(17) 0.0428(18) 0.063(2) -0.0231(17) 0.0079(16) -0.0135(15)
C15 0.0343(18) 0.048(2) 0.048(2) -0.0175(17) 0.0061(16) -0.0063(16)
C14 0.047(2) 0.068(3) 0.071(3) -0.044(3) 0.011(2) -0.011(2)
C11 0.0181(14) 0.067(2) 0.0238(15) -0.0059(15) 0.0004(11) -0.0043(15)
C1 0.0244(15) 0.0393(17) 0.0318(16) -0.0020(14) 0.0024(12) -0.0057(13)
C12 0.0304(19) 0.102(4) 0.0253(17) -0.014(2) 0.0009(14) -0.006(2)
C6 0.042(2) 0.0315(19) 0.109(4) -0.010(2) 0.013(3) -0.0049(17)
C2 0.0248(17) 0.060(2) 0.057(2) -0.015(2) 0.0092(16) -0.0030(16)
C5 0.033(2) 0.081(3) 0.062(3) -0.043(2) 0.0053(18) -0.013(2)
C13 0.041(2) 0.106(4) 0.044(2) -0.045(3) 0.0037(18) -0.008(2)
C10 0.056(3) 0.076(3) 0.094(4) -0.042(3) -0.010(3) -0.016(3)
C3 0.035(2) 0.071(3) 0.071(3) -0.030(2) 0.015(2) 0.005(2)
C4 0.044(2) 0.082(3) 0.067(3) -0.045(3) 0.010(2) -0.001(2)
C7 0.066(4) 0.032(2) 0.234(10) -0.014(4) -0.007(5) -0.003(2)
C9 0.085(5) 0.080(5) 0.219(10) -0.080(6) -0.026(6) -0.017(4)
C8 0.077(5) 0.047(3) 0.304(14) -0.065(6) -0.017(7) -0.014(3)

loop_
_atom_type_symbol
_atom_type_description
_atom_type_scat_dispersion_real
_atom_type_scat_dispersion_imag
_atom_type_scat_source
C C 0.0033 0.0016 'International Tables Vol C Tables 4.2.6.8 and 6.1.1.4'
H H 0.0000 0.0000 'International Tables Vol C Tables 4.2.6.8 and 6.1.1.4'
N N 0.0061 0.0033 'International Tables Vol C Tables 4.2.6.8 and 6.1.1.4'
O O 0.0106 0.0060 'International Tables Vol C Tables 4.2.6.8 and 6.1.1.4'
S S 0.1246 0.1234 'International Tables Vol C Tables 4.2.6.8 and 6.1.1.4'
Sm Sm -0.1638 3.4418 'International Tables Vol C Tables 4.2.6.8 and 6.1.1.4'

loop_
_geom_angle_atom_site_label_1
_geom_angle_atom_site_label_2
_geom_angle_atom_site_label_3
_geom_angle
_geom_angle_site_symmetry_1
_geom_angle_site_symmetry_3
_geom_angle_publ_flag
S1 Sm1 S3 122.24(3) . . ?
S2 Sm1 S1 90.25(3) . . ?
S2 Sm1 S3 75.03(3) . . ?
O3 Sm1 S1 148.33(5) 3_666 . ?
O3 Sm1 S1 133.50(5) . . ?
O3 Sm1 S3 88.84(5) 3_666 . ?
O3 Sm1 S3 63.70(5) . . ?
O3 Sm1 S2 92.60(6) 3_666 . ?
O3 Sm1 S2 130.99(6) . . ?
O3 Sm1 O3 62.64(8) 3_666 . ?
O4 Sm1 S1 78.71(7) . . ?
O4 Sm1 S3 140.16(7) . . ?
O4 Sm1 S2 143.06(7) . . ?
O4 Sm1 O3 80.21(8) . 3_666 ?
O4 Sm1 O3 77.37(8) . . ?
O2 Sm1 S1 73.57(7) . . ?
O2 Sm1 S3 139.50(7) . . ?
O2 Sm1 S2 67.42(7) . . ?
O2 Sm1 O3 135.64(8) . . ?
O2 Sm1 O3 78.49(8) . 3_666 ?
O2 Sm1 O4 75.64(9) . . ?
O2 Sm1 O1 137.72(9) . . ?
O1 Sm1 S1 64.52(7) . . ?
O1 Sm1 S3 73.12(8) . . ?
O1 Sm1 S2 116.48(11) . . ?
O1 Sm1 O3 139.04(9) . 3_666 ?
O1 Sm1 O3 76.41(9) . . ?
O1 Sm1 O4 90.50(12) . . ?
C1 S1 Sm1 101.32(11) . . ?
C11 S3 Sm1 92.01(11) . . ?
C6 S2 Sm1 100.37(16) . . ?
Sm1 O3 Sm1 117.36(8) 3_666 . ?
N3 O3 Sm1 121.79(16) . 3_666 ?
N3 O3 Sm1 114.12(17) . . ?
Sm1 O4 H4A 109.3 . . ?
Sm1 O4 H4B 109.3 . . ?
H4A O4 H4B 104.5 . . ?
N2 O2 Sm1 131.1(2) . . ?
C15 N3 O3 117.0(3) . . ?
C15 N3 C11 124.4(3) . . ?
C11 N3 O3 118.5(3) . . ?
O1 N1 C1 119.5(3) . . ?
O1 N1 C5 117.7(3) . . ?
C5 N1 C1 122.7(3) . . ?
N1 O1 Sm1 134.8(2) . . ?
O2 N2 C6 120.4(3) . . ?
O2 N2 C10 116.4(4) . . ?
C10 N2 C6 123.3(4) . . ?
N3 C15 H15 120.2 . . ?
N3 C15 C14 119.7(4) . . ?
C14 C15 H15 120.2 . . ?
C15 C14 H14 120.4 . . ?
C13 C14 C15 119.1(5) . . ?
C13 C14 H14 120.4 . . ?
N3 C11 S3 120.6(2) . . ?
N3 C11 C12 115.1(4) . . ?
C12 C11 S3 124.2(3) . . ?
N1 C1 S1 118.4(3) . . ?
N1 C1 C2 116.1(3) . . ?
C2 C1 S1 125.4(3) . . ?
C11 C12 H12 119.2 . . ?
C13 C12 C11 121.6(4) . . ?
C13 C12 H12 119.2 . . ?
N2 C6 S2 120.1(3) . . ?
N2 C6 C7 115.9(5) . . ?
C7 C6 S2 124.0(5) . . ?
C1 C2 H2 119.3 . . ?
C3 C2 C1 121.4(4) . . ?
C3 C2 H2 119.3 . . ?
N1 C5 H5 119.6 . . ?
C4 C5 N1 120.8(4) . . ?
C4 C5 H5 119.6 . . ?
C14 C13 H13 120.0 . . ?
C12 C13 C14 120.0(4) . . ?
C12 C13 H13 120.0 . . ?
N2 C10 H10 120.0 . . ?
C9 C10 N2 120.0(7) . . ?
C9 C10 H10 120.0 . . ?
C2 C3 H3 120.1 . . ?
C2 C3 C4 119.8(4) . . ?
C4 C3 H3 120.1 . . ?
C5 C4 C3 119.1(4) . . ?
C5 C4 H4 120.5 . . ?
C3 C4 H4 120.5 . . ?
C6 C7 H7 119.9 . . ?
C8 C7 C6 120.2(7) . . ?
C8 C7 H7 119.9 . . ?
C10 C9 H9 120.1 . . ?
C8 C9 C10 119.9(7) . . ?
C8 C9 H9 120.1 . . ?
C7 C8 H8 119.6 . . ?
C9 C8 C7 120.8(6) . . ?
C9 C8 H8 119.6 . . ?

loop_
_geom_bond_atom_site_label_1
_geom_bond_atom_site_label_2
_geom_bond_distance
_geom_bond_site_symmetry_2
_geom_bond_publ_flag
Sm1 S1 2.9209(9) . ?
Sm1 S3 2.9527(10) . ?
Sm1 S2 2.8502(12) . ?
Sm1 O3 2.470(2) 3_666 ?
Sm1 O3 2.472(2) . ?
Sm1 O4 2.415(2) . ?
Sm1 O2 2.306(2) . ?
Sm1 O1 2.313(3) . ?
S1 C1 1.705(4) . ?
S3 C11 1.717(4) . ?
S2 C6 1.706(6) . ?
O3 N3 1.359(3) . ?
O4 H4A 0.8501 . ?
O4 H4B 0.8501 . ?
O2 N2 1.324(4) . ?
N3 C15 1.346(5) . ?
N3 C11 1.355(5) . ?
N1 O1 1.322(4) . ?
N1 C1 1.355(4) . ?
N1 C5 1.355(5) . ?
N2 C6 1.353(7) . ?
N2 C10 1.351(6) . ?
C15 H15 0.9300 . ?
C15 C14 1.371(6) . ?
C14 H14 0.9300 . ?
C14 C13 1.369(8) . ?
C11 C12 1.410(5) . ?
C1 C2 1.409(5) . ?
C12 H12 0.9300 . ?
C12 C13 1.368(7) . ?
C6 C7 1.407(6) . ?
C2 H2 0.9300 . ?
C2 C3 1.361(6) . ?
C5 H5 0.9300 . ?
C5 C4 1.352(6) . ?
C13 H13 0.9300 . ?
C10 H10 0.9300 . ?
C10 C9 1.347(8) . ?
C3 H3 0.9300 . ?
C3 C4 1.377(6) . ?
C4 H4 0.9300 . ?
C7 H7 0.9300 . ?
C7 C8 1.373(11) . ?
C9 H9 0.9300 . ?
C9 C8 1.338(13) . ?
C8 H8 0.9300 . ?

loop_
_geom_torsion_atom_site_label_1
_geom_torsion_atom_site_label_2
_geom_torsion_atom_site_label_3
_geom_torsion_atom_site_label_4
_geom_torsion
_geom_torsion_site_symmetry_1
_geom_torsion_site_symmetry_2
_geom_torsion_site_symmetry_3
_geom_torsion_site_symmetry_4
_geom_torsion_publ_flag
Sm1 S1 C1 N1 7.7(3) . . . . ?
Sm1 S1 C1 C2 -172.9(3) . . . . ?
Sm1 S3 C11 N3 34.6(3) . . . . ?
Sm1 S3 C11 C12 -144.5(3) . . . . ?
Sm1 S2 C6 N2 -4.3(4) . . . . ?
Sm1 S2 C6 C7 175.4(5) . . . . ?
Sm1 O3 N3 C15 129.6(3) . . . . ?
Sm1 O3 N3 C15 -79.9(3) 3_666 . . . ?
Sm1 O3 N3 C11 102.3(3) 3_666 . . . ?
Sm1 O3 N3 C11 -48.2(3) . . . . ?
Sm1 O2 N2 C6 8.2(5) . . . . ?
Sm1 O2 N2 C10 -172.1(3) . . . . ?
S1 C1 C2 C3 -177.3(4) . . . . ?
S3 C11 C12 C13 177.8(3) . . . . ?
S2 C6 C7 C8 -180.0(7) . . . . ?
O3 N3 C15 C14 -178.7(3) . . . . ?
O3 N3 C11 S3 0.1(4) . . . . ?
O3 N3 C11 C12 179.3(3) . . . . ?
O2 N2 C6 S2 -0.6(6) . . . . ?
O2 N2 C6 C7 179.6(5) . . . . ?
O2 N2 C10 C9 179.8(6) . . . . ?
N3 C15 C14 C13 -0.1(6) . . . . ?
N3 C11 C12 C13 -1.4(5) . . . . ?
N1 C1 C2 C3 2.2(6) . . . . ?
N1 C5 C4 C3 -0.6(9) . . . . ?
O1 N1 C1 S1 -1.0(5) . . . . ?
O1 N1 C1 C2 179.5(4) . . . . ?
O1 N1 C5 C4 179.8(5) . . . . ?
N2 C6 C7 C8 -0.2(11) . . . . ?
N2 C10 C9 C8 1.4(13) . . . . ?
C15 N3 C11 S3 -177.5(3) . . . . ?
C15 N3 C11 C12 1.7(5) . . . . ?
C15 C14 C13 C12 0.4(7) . . . . ?
C11 N3 C15 C14 -1.0(5) . . . . ?
C11 C12 C13 C14 0.4(7) . . . . ?
C1 N1 O1 Sm1 -11.3(6) . . . . ?
C1 N1 C5 C4 1.3(8) . . . . ?
C1 C2 C3 C4 -1.6(8) . . . . ?
C6 N2 C10 C9 -0.5(9) . . . . ?
C6 C7 C8 C9 1.2(15) . . . . ?
C2 C3 C4 C5 0.8(9) . . . . ?
C5 N1 O1 Sm1 170.1(4) . . . . ?
C5 N1 C1 S1 177.5(4) . . . . ?
C5 N1 C1 C2 -2.0(6) . . . . ?
C10 N2 C6 S2 179.6(4) . . . . ?
C10 N2 C6 C7 -0.1(8) . . . . ?
C10 C9 C8 C7 -1.7(15) . . . . ?
